data_7122035
loop_
_publ_author_name
'Xu, Letian'
'Li, Guoping'
'Xu, Tao'
'Zhang, Weidong'
'Zhang, Sikun'
'Yin, Shiwei'
'An, Zhongfu'
'He, Gang'

_publ_section_title
;
 Chalcogen atom modulated persistent room-temperature phosphorescence
 through intramolecular electronic coupling.
;
_journal_issue 66
_journal_name_full 'Chemical communications (Cambridge, England)'
_journal_page_first 9226
_journal_page_last 9229
_journal_paper_doi 10.1039/c8cc04734k
_journal_volume 54
_journal_year 2018
_chemical_formula_moiety 'C24 H17 N O'
_chemical_formula_sum 'C24 H17 N O'
_chemical_formula_weight 335.38
_space_group_crystal_system monoclinic
_space_group_IT_number 14
_space_group_name_Hall '-P 2yn'
_space_group_name_H-M_alt 'P 1 21/n 1'
_symmetry_space_group_name_Hall '-P 2yn'
_symmetry_space_group_name_H-M 'P 1 21/n 1'
_atom_sites_solution_hydrogens geom
_audit_creation_date 2018-04-23
_audit_creation_method
;
Olex2 1.2
(compiled 2018.04.03 svn.r3497 for OlexSys, GUI svn.r5486)
;
_audit_update_record
;
2018-04-23 deposited with the CCDC.
2018-07-23 downloaded from the CCDC.
;
_cell_angle_alpha 90
_cell_angle_beta 117.2140(10)
_cell_angle_gamma 90
_cell_formula_units_Z 4
_cell_length_a 16.0364(4)
_cell_length_b 7.5753(2)
_cell_length_c 16.7540(4)
_cell_measurement_reflns_used 4383
_cell_measurement_temperature 150(2)
_cell_measurement_theta_max 63.68
_cell_measurement_theta_min 3.10
_cell_volume 1809.99(8)
_computing_cell_refinement 'SAINT v8.27A (Bruker, 2012)'
_computing_data_reduction 'SAINT v8.27A (Bruker, 2012)'
_computing_molecular_graphics 'Olex2 (Dolomanov et al., 2009)'
_computing_publication_material 'Olex2 (Dolomanov et al., 2009)'
_computing_structure_refinement 'ShelXL (Sheldrick, 2015)'
_diffrn_ambient_temperature 150
_diffrn_measured_fraction_theta_full 0.984
_diffrn_measured_fraction_theta_max 0.984
_diffrn_measurement_device_type 'Bruker APEX-II CCD'
_diffrn_measurement_method 'phi and omega scans'
_diffrn_radiation_monochromator graphite
_diffrn_radiation_type CuK\a
_diffrn_radiation_wavelength 1.54178
_diffrn_reflns_av_R_equivalents 0.0266
_diffrn_reflns_av_unetI/netI 0.0301
_diffrn_reflns_Laue_measured_fraction_full 0.984
_diffrn_reflns_Laue_measured_fraction_max 0.984
_diffrn_reflns_limit_h_max 17
_diffrn_reflns_limit_h_min -18
_diffrn_reflns_limit_k_max 8
_diffrn_reflns_limit_k_min -8
_diffrn_reflns_limit_l_max 18
_diffrn_reflns_limit_l_min -19
_diffrn_reflns_number 7314
_diffrn_reflns_point_group_measured_fraction_full 0.984
_diffrn_reflns_point_group_measured_fraction_max 0.984
_diffrn_reflns_theta_full 63.785
_diffrn_reflns_theta_max 63.785
_diffrn_reflns_theta_min 3.161
_diffrn_source 'fine-focus sealed tube'
_diffrn_standards_number 0
_exptl_absorpt_coefficient_mu 0.585
_exptl_absorpt_correction_T_max 0.879
_exptl_absorpt_correction_T_min 0.849
_exptl_absorpt_correction_type multi-scan
_exptl_crystal_colour yellow
_exptl_crystal_colour_primary yellow
_exptl_crystal_density_diffrn 1.231
_exptl_crystal_description block
_exptl_crystal_F_000 704
_exptl_crystal_size_max 0.28
_exptl_crystal_size_mid 0.244
_exptl_crystal_size_min 0.22
_refine_diff_density_max 0.219
_refine_diff_density_min -0.344
_refine_diff_density_rms 0.089
_refine_ls_extinction_method none
_refine_ls_goodness_of_fit_ref 1.087
_refine_ls_hydrogen_treatment constr
_refine_ls_matrix_type full
_refine_ls_number_parameters 235
_refine_ls_number_reflns 2941
_refine_ls_number_restraints 0
_refine_ls_restrained_S_all 1.087
_refine_ls_R_factor_all 0.0563
_refine_ls_R_factor_gt 0.0509
_refine_ls_shift/su_max 0.000
_refine_ls_shift/su_mean 0.000
_refine_ls_structure_factor_coef Fsqd
_refine_ls_weighting_details 'w=1/[\s^2^(Fo^2^)+(0.0951P)^2^+0.1923P] where P=(Fo^2^+2Fc^2^)/3'
_refine_ls_weighting_scheme calc
_refine_ls_wR_factor_gt 0.1370
_refine_ls_wR_factor_ref 0.1523
_reflns_Friedel_coverage 0.000
_reflns_number_gt 2663
_reflns_number_total 2941
_reflns_threshold_expression 'I > 2\s(I)'
_cod_data_source_file c8cc04734k2.cif
_cod_data_source_block 1
_cod_depositor_comments
;
The following automatic conversions were performed:

'_exptl_absorpt_correction_type' value 'Multi-scan' changed to
'multi-scan' according to
/home/data/users/saulius/crontab/automatic-downloads/rss-feeds/RSC/lib/dictionaries/cif_core.dic
dictionary named 'cif_core.dic' version 2.4.2 from 2011-04-26.

Automatic conversion script
Id: cif_fix_values 4973 2017-02-22 13:04:09Z antanas 

 Adding full bibliography for 7122035--7122037.cif.
;
_cod_database_code 7122035
_shelx_shelxl_version_number 2014/7
_shelx_space_group_comment
;
The symmetry employed for this shelxl refinement is uniquely defined
by the following loop, which should always be used as a source of
symmetry information in preference to the above space-group names.
They are only intended as comments.
;
_shelx_estimated_absorpt_t_max 0.882
_shelx_estimated_absorpt_t_min 0.853
_olex2_refinement_description
;
1. Fixed Uiso
 At 1.2 times of:
  All C(H) groups
2.a Aromatic/amide H refined with riding coordinates:
 C6(H6), C12(H12), C11(H11), C15(H15), C9(H9), C8(H8), C23(H23), C22(H22),
 C5(H5), C14(H14), C16(H16), C1(H1), C21(H21), C20(H20), C17(H17), C3(H3),
 C2(H2)
;
_olex2_submission_special_instructions 'No special instructions were received'

loop_
_space_group_symop_operation_xyz
'x, y, z'
'-x+1/2, y+1/2, -z+1/2'
'-x, -y, -z'
'x-1/2, -y-1/2, z-1/2'

loop_
_atom_site_label
_atom_site_type_symbol
_atom_site_fract_x
_atom_site_fract_y
_atom_site_fract_z
_atom_site_U_iso_or_equiv
_atom_site_adp_type
_atom_site_occupancy
_atom_site_site_symmetry_order
_atom_site_calc_flag
_atom_site_refinement_flags_posn
C6 C 0.69913(17) 0.9354(3) -0.15751(14) 0.0956(6) Uani 1 1 d .
H6 H 0.6366 0.9300 -0.1692 0.115 Uiso 1 1 calc R
O1 O 0.93045(9) 0.76843(17) 0.00132(10) 0.0919(5) Uani 1 1 d .
C12 C 0.88101(12) 0.4662(2) -0.00957(11) 0.0686(4) Uani 1 1 d .
H12 H 0.8692 0.4625 -0.0693 0.082 Uiso 1 1 calc R
C11 C 0.86880(11) 0.3172(2) 0.03118(10) 0.0609(4) Uani 1 1 d .
H11 H 0.8498 0.2120 -0.0007 0.073 Uiso 1 1 calc R
C15 C 0.63129(14) -0.0094(3) 0.04877(14) 0.0883(6) Uani 1 1 d .
H15 H 0.5732 0.0037 -0.0011 0.106 Uiso 1 1 calc R
C9 C 0.91433(13) 0.4805(2) 0.16687(11) 0.0714(4) Uani 1 1 d .
H9 H 0.9249 0.4856 0.2262 0.086 Uiso 1 1 calc R
C8 C 0.92815(13) 0.6287(2) 0.12661(13) 0.0745(5) Uani 1 1 d .
H8 H 0.9490 0.7332 0.1588 0.089 Uiso 1 1 calc R
C23 C 1.03229(13) 0.1440(3) 0.29271(12) 0.0782(5) Uani 1 1 d .
H23 H 1.0589 0.2363 0.2756 0.094 Uiso 1 1 calc R
C22 C 1.08447(17) 0.0478(3) 0.36904(14) 0.0986(7) Uani 1 1 d .
H22 H 1.1475 0.0748 0.4039 0.118 Uiso 1 1 calc R
C5 C 0.76677(13) 0.8410(2) -0.08632(12) 0.0761(5) Uani 1 1 d .
H5 H 0.7500 0.7721 -0.0500 0.091 Uiso 1 1 calc R
C7 C 0.91076(11) 0.6205(2) 0.03862(11) 0.0657(4) Uani 1 1 d .
N1 N 0.87204(9) 0.17168(16) 0.16177(8) 0.0617(4) Uani 1 1 d .
C13 C 0.78886(11) 0.0781(2) 0.13440(10) 0.0593(4) Uani 1 1 d .
C14 C 0.70349(12) 0.1029(2) 0.05995(12) 0.0726(5) Uani 1 1 d .
H14 H 0.6949 0.1922 0.0188 0.087 Uiso 1 1 calc R
C16 C 0.64353(17) -0.1417(3) 0.11044(17) 0.0977(7) Uani 1 1 d .
H16 H 0.5935 -0.2152 0.1014 0.117 Uiso 1 1 calc R
C24 C 0.93910(11) 0.0994(2) 0.24224(10) 0.0625(4) Uani 1 1 d .
C18 C 0.80236(13) -0.0549(2) 0.19749(11) 0.0666(4) Uani 1 1 d .
C1 C 0.7247(2) 1.0366(3) -0.21049(15) 0.1128(9) Uani 1 1 d .
H1 H 0.6795 1.0989 -0.2587 0.135 Uiso 1 1 calc R
C4 C 0.85840(13) 0.85045(19) -0.07020(11) 0.0673(4) Uani 1 1 d .
C10 C 0.88484(10) 0.32455(18) 0.11934(10) 0.0558(4) Uani 1 1 d .
C21 C 1.0445(2) -0.0894(4) 0.39502(16) 0.1117(8) Uani 1 1 d .
H21 H 1.0810 -0.1514 0.4475 0.134 Uiso 1 1 calc R
C20 C 0.95248(19) -0.1346(3) 0.34473(14) 0.0956(7) Uani 1 1 d .
H20 H 0.9266 -0.2269 0.3626 0.115 Uiso 1 1 calc R
C19 C 0.89801(13) -0.0414(2) 0.26652(11) 0.0684(4) Uani 1 1 d .
C17 C 0.72778(17) -0.1656(3) 0.18405(16) 0.0873(6) Uani 1 1 d .
H17 H 0.7354 -0.2549 0.2249 0.105 Uiso 1 1 calc R
C3 C 0.88443(17) 0.9530(2) -0.12273(13) 0.0844(6) Uani 1 1 d .
H3 H 0.9469 0.9589 -0.1111 0.101 Uiso 1 1 calc R
C2 C 0.8175(3) 1.0460(3) -0.19227(17) 0.1126(9) Uani 1 1 d .
H2 H 0.8347 1.1166 -0.2277 0.135 Uiso 1 1 calc R

loop_
_atom_site_aniso_label
_atom_site_aniso_U_11
_atom_site_aniso_U_22
_atom_site_aniso_U_33
_atom_site_aniso_U_23
_atom_site_aniso_U_13
_atom_site_aniso_U_12
C6 0.1124(15) 0.0866(13) 0.0869(13) 0.0101(11) 0.0447(11) 0.0337(11)
O1 0.0804(8) 0.0746(8) 0.1091(10) 0.0339(7) 0.0332(7) -0.0140(6)
C12 0.0778(9) 0.0708(10) 0.0596(8) 0.0077(7) 0.0334(7) -0.0061(8)
C11 0.0730(9) 0.0514(8) 0.0597(8) -0.0020(6) 0.0316(7) -0.0058(6)
C15 0.0788(11) 0.1057(15) 0.0932(13) -0.0250(11) 0.0504(10) -0.0221(10)
C9 0.0967(11) 0.0590(9) 0.0684(9) -0.0071(7) 0.0463(9) -0.0092(8)
C8 0.0931(12) 0.0495(9) 0.0882(12) -0.0082(8) 0.0476(10) -0.0089(8)
C23 0.0838(11) 0.0757(11) 0.0693(10) -0.0011(8) 0.0300(9) -0.0016(9)
C22 0.0992(14) 0.1023(16) 0.0734(12) 0.0011(11) 0.0215(10) 0.0159(12)
C5 0.0974(12) 0.0583(9) 0.0785(11) 0.0079(8) 0.0452(9) 0.0085(8)
C7 0.0645(8) 0.0519(8) 0.0809(10) 0.0129(7) 0.0335(7) -0.0030(6)
N1 0.0722(8) 0.0535(7) 0.0600(7) 0.0066(5) 0.0305(6) -0.0071(5)
C13 0.0732(9) 0.0529(8) 0.0635(8) -0.0069(6) 0.0413(7) -0.0076(6)
C14 0.0748(10) 0.0759(11) 0.0747(10) -0.0060(8) 0.0410(8) -0.0086(8)
C16 0.1095(16) 0.0946(15) 0.1186(17) -0.0279(13) 0.0778(15) -0.0414(12)
C24 0.0820(10) 0.0529(8) 0.0572(8) 0.0005(6) 0.0358(7) 0.0021(7)
C18 0.0973(11) 0.0490(8) 0.0758(10) -0.0045(7) 0.0589(9) -0.0074(7)
C1 0.171(3) 0.0928(16) 0.0794(13) 0.0281(11) 0.0611(15) 0.0555(16)
C4 0.0919(11) 0.0422(8) 0.0723(10) 0.0026(6) 0.0415(8) -0.0008(7)
C10 0.0633(8) 0.0484(8) 0.0601(8) 0.0027(6) 0.0321(6) -0.0018(6)
C21 0.137(2) 0.1070(18) 0.0775(13) 0.0267(13) 0.0376(14) 0.0273(16)
C20 0.140(2) 0.0761(13) 0.0827(13) 0.0220(10) 0.0610(14) 0.0124(12)
C19 0.1005(12) 0.0531(9) 0.0650(9) 0.0041(7) 0.0495(9) 0.0047(8)
C17 0.1211(16) 0.0700(11) 0.1004(14) -0.0090(9) 0.0763(13) -0.0257(10)
C3 0.1262(15) 0.0589(10) 0.0884(12) 0.0070(9) 0.0666(12) 0.0000(10)
C2 0.194(3) 0.0790(14) 0.1004(16) 0.0305(12) 0.0977(18) 0.0323(16)

loop_
_atom_type_symbol
_atom_type_description
_atom_type_scat_dispersion_real
_atom_type_scat_dispersion_imag
_atom_type_scat_source
C C 0.0181 0.0091 'International Tables Vol C Tables 4.2.6.8 and 6.1.1.4'
H H 0.0000 0.0000 'International Tables Vol C Tables 4.2.6.8 and 6.1.1.4'
N N 0.0311 0.0180 'International Tables Vol C Tables 4.2.6.8 and 6.1.1.4'
O O 0.0492 0.0322 'International Tables Vol C Tables 4.2.6.8 and 6.1.1.4'

loop_
_geom_angle_atom_site_label_1
_geom_angle_atom_site_label_2
_geom_angle_atom_site_label_3
_geom_angle
C5 C6 H6 120.1
C1 C6 H6 120.1
C1 C6 C5 119.8(2)
C4 O1 C7 118.93(13)
C11 C12 H12 120.2
C7 C12 H12 120.2
C7 C12 C11 119.64(15)
C12 C11 H11 120.1
C12 C11 C10 119.87(14)
C10 C11 H11 120.1
C14 C15 H15 119.3
C14 C15 C16 121.4(2)
C16 C15 H15 119.3
C8 C9 H9 119.9
C8 C9 C10 120.23(15)
C10 C9 H9 119.9
C9 C8 H8 120.3
C7 C8 C9 119.32(15)
C7 C8 H8 120.3
C22 C23 H23 121.0
C22 C23 C24 117.91(19)
C24 C23 H23 121.0
C23 C22 H22 119.5
C23 C22 C21 121.0(2)
C21 C22 H22 119.5
C6 C5 H5 120.4
C4 C5 C6 119.26(19)
C4 C5 H5 120.4
C12 C7 O1 120.73(16)
C8 C7 O1 118.09(15)
C8 C7 C12 121.02(14)
C13 N1 C24 108.53(12)
C13 N1 C10 125.91(12)
C24 N1 C10 125.37(12)
N1 C13 C18 108.87(14)
C14 C13 N1 129.38(14)
C14 C13 C18 121.75(15)
C15 C14 C13 117.58(18)
C15 C14 H14 121.2
C13 C14 H14 121.2
C15 C16 H16 119.5
C17 C16 C15 120.93(18)
C17 C16 H16 119.5
C23 C24 N1 129.47(15)
C23 C24 C19 121.79(15)
N1 C24 C19 108.70(14)
C13 C18 C19 107.10(13)
C17 C18 C13 119.03(18)
C17 C18 C19 133.86(17)
C6 C1 H1 120.1
C6 C1 C2 119.9(2)
C2 C1 H1 120.0
C5 C4 O1 123.13(15)
C5 C4 C3 121.09(17)
C3 C4 O1 115.67(17)
C11 C10 C9 119.90(14)
C11 C10 N1 120.24(13)
C9 C10 N1 119.86(13)
C22 C21 H21 119.5
C20 C21 C22 121.1(2)
C20 C21 H21 119.5
C21 C20 H20 120.3
C21 C20 C19 119.3(2)
C19 C20 H20 120.3
C24 C19 C18 106.79(13)
C20 C19 C24 118.81(18)
C20 C19 C18 134.39(17)
C16 C17 C18 119.34(19)
C16 C17 H17 120.3
C18 C17 H17 120.3
C4 C3 H3 120.4
C2 C3 C4 119.2(2)
C2 C3 H3 120.4
C1 C2 H2 119.6
C3 C2 C1 120.7(2)
C3 C2 H2 119.6

loop_
_geom_bond_atom_site_label_1
_geom_bond_atom_site_label_2
_geom_bond_distance
C6 H6 0.9300
C6 C5 1.388(3)
C6 C1 1.370(3)
O1 C7 1.3882(18)
O1 C4 1.375(2)
C12 H12 0.9300
C12 C11 1.379(2)
C12 C7 1.376(2)
C11 H11 0.9300
C11 C10 1.380(2)
C15 H15 0.9300
C15 C14 1.379(3)
C15 C16 1.387(3)
C9 H9 0.9300
C9 C8 1.379(2)
C9 C10 1.382(2)
C8 H8 0.9300
C8 C7 1.371(2)
C23 H23 0.9300
C23 C22 1.374(3)
C23 C24 1.381(2)
C22 H22 0.9300
C22 C21 1.392(4)
C5 H5 0.9300
C5 C4 1.369(3)
N1 C13 1.3902(19)
N1 C24 1.396(2)
N1 C10 1.4220(18)
C13 C14 1.380(2)
C13 C18 1.404(2)
C14 H14 0.9300
C16 H16 0.9300
C16 C17 1.362(3)
C24 C19 1.408(2)
C18 C19 1.442(3)
C18 C17 1.392(3)
C1 H1 0.9300
C1 C2 1.376(4)
C4 C3 1.374(2)
C21 H21 0.9300
C21 C20 1.366(4)
C20 H20 0.9300
C20 C19 1.390(3)
C17 H17 0.9300
C3 H3 0.9300
C3 C2 1.365(3)
C2 H2 0.9300

loop_
_geom_torsion_atom_site_label_1
_geom_torsion_atom_site_label_2
_geom_torsion_atom_site_label_3
_geom_torsion_atom_site_label_4
_geom_torsion
C6 C5 C4 O1 176.70(17)
C6 C5 C4 C3 0.6(3)
C6 C1 C2 C3 1.2(4)
O1 C4 C3 C2 -176.63(18)
C12 C11 C10 C9 -0.9(2)
C12 C11 C10 N1 179.74(14)
C11 C12 C7 O1 175.06(14)
C11 C12 C7 C8 -0.3(3)
C15 C16 C17 C18 0.2(3)
C9 C8 C7 O1 -176.31(15)
C9 C8 C7 C12 -0.9(3)
C8 C9 C10 C11 -0.3(3)
C8 C9 C10 N1 179.12(15)
C23 C22 C21 C20 1.1(4)
C23 C24 C19 C18 -177.52(15)
C23 C24 C19 C20 1.7(2)
C22 C23 C24 N1 -178.21(17)
C22 C23 C24 C19 -0.9(3)
C22 C21 C20 C19 -0.2(4)
C5 C6 C1 C2 -0.8(4)
C5 C4 C3 C2 -0.3(3)
C7 O1 C4 C5 25.3(2)
C7 O1 C4 C3 -158.39(16)
C7 C12 C11 C10 1.2(2)
N1 C13 C14 C15 -179.64(15)
N1 C13 C18 C19 0.16(17)
N1 C13 C18 C17 179.71(14)
N1 C24 C19 C18 0.30(17)
N1 C24 C19 C20 179.50(15)
C13 N1 C24 C23 177.39(17)
C13 N1 C24 C19 -0.21(17)
C13 N1 C10 C11 -60.0(2)
C13 N1 C10 C9 120.64(17)
C13 C18 C19 C24 -0.29(17)
C13 C18 C19 C20 -179.30(19)
C13 C18 C17 C16 -0.3(3)
C14 C15 C16 C17 -0.4(3)
C14 C13 C18 C19 -178.97(14)
C14 C13 C18 C17 0.6(2)
C16 C15 C14 C13 0.6(3)
C24 C23 C22 C21 -0.5(3)
C24 N1 C13 C14 179.07(15)
C24 N1 C13 C18 0.02(17)
C24 N1 C10 C11 125.69(16)
C24 N1 C10 C9 -53.7(2)
C18 C13 C14 C15 -0.7(2)
C1 C6 C5 C4 -0.1(3)
C4 O1 C7 C12 66.3(2)
C4 O1 C7 C8 -118.24(19)
C4 C3 C2 C1 -0.6(3)
C10 C9 C8 C7 1.1(3)
C10 N1 C13 C14 4.0(3)
C10 N1 C13 C18 -175.09(13)
C10 N1 C24 C23 -7.5(3)
C10 N1 C24 C19 174.94(13)
C21 C20 C19 C24 -1.1(3)
C21 C20 C19 C18 177.8(2)
C19 C18 C17 C16 179.08(18)
C17 C18 C19 C24 -179.74(18)
C17 C18 C19 C20 1.3(3)
